data_1507173
loop_
_publ_author_name
'Guliyev, Ruslan'
'Ozturk, Seyma'
'Sahin, Ertan'
'Akkaya, Engin U.'

_publ_section_title
;
 Expanded bodipy dyes: anion sensing using a bodipy analog with an
 additional difluoroboron bridge.
;
_journal_issue 6
_journal_name_full 'Organic letters'
_journal_page_first 1528
_journal_page_last 1531
_journal_paper_doi 10.1021/ol300260q
_journal_volume 14
_journal_year 2012
_chemical_formula_analytical 'C18 H22 B2 F4 N2 O2'
_chemical_formula_sum 'C18 H22 B2 F4 N2 O2'
_chemical_formula_weight 396
_chemical_name_systematic
;
 ?
;
_space_group_IT_number 2
_symmetry_cell_setting triclinic
_symmetry_Int_Tables_number 2
_symmetry_space_group_name_Hall '-P 1'
_symmetry_space_group_name_H-M 'P -1'
_atom_sites_solution_hydrogens geom
_atom_sites_solution_primary direct
_atom_sites_solution_secondary difmap
_audit_creation_date 2012-02-23T17:26:56-00:00
_audit_creation_method 'WinGX routine CIF_UPDATE'
_cell_angle_alpha 77.7851(49)
_cell_angle_beta 69.8663(39)
_cell_angle_gamma 85.1833(56)
_cell_formula_units_Z 2
_cell_length_a 9.7443(2)
_cell_length_b 10.1539(3)
_cell_length_c 12.1132(4)
_cell_measurement_reflns_used 2939
_cell_measurement_temperature 293(2)
_cell_measurement_theta_max 26.3501
_cell_measurement_theta_min 2.0522
_cell_volume 1099.72(6)
_computing_cell_refinement 'CrystalClear (Rigaku/MSC Inc., 2005)'
_computing_data_collection 'CrystalClear (Rigaku/MSC Inc., 2005)'
_computing_data_reduction 'CrystalClear (Rigaku/MSC Inc., 2005)'
_computing_structure_refinement 'SHELXL-97 (Sheldrick, 2008)'
_computing_structure_solution
;
        ????
;
_diffrn_ambient_temperature 293(2)
_diffrn_detector_area_resol_mean 10
_diffrn_measured_fraction_theta_full 0.996
_diffrn_measured_fraction_theta_max 0.996
_diffrn_measurement_device
;
        RAXIS conversion
;
_diffrn_measurement_method dtprofit.ref
_diffrn_orient_matrix_type d*Trek
_diffrn_orient_matrix_UB_11 -0.0829
_diffrn_orient_matrix_UB_12 0.0245
_diffrn_orient_matrix_UB_13 -0.0621
_diffrn_orient_matrix_UB_21 0.007
_diffrn_orient_matrix_UB_22 0.0905
_diffrn_orient_matrix_UB_23 0.0437
_diffrn_orient_matrix_UB_31 0.0753
_diffrn_orient_matrix_UB_32 -0.0018
_diffrn_orient_matrix_UB_33 -0.0486
_diffrn_radiation_monochromator graphite
_diffrn_radiation_type MoK\a
_diffrn_radiation_wavelength 0.71073
_diffrn_reflns_av_R_equivalents 0.0979
_diffrn_reflns_av_unetI/netI 0.0682
_diffrn_reflns_limit_h_max 12
_diffrn_reflns_limit_h_min -12
_diffrn_reflns_limit_k_max 12
_diffrn_reflns_limit_k_min -12
_diffrn_reflns_limit_l_max 15
_diffrn_reflns_limit_l_min -15
_diffrn_reflns_number 23625
_diffrn_reflns_reduction_process 'Lp corrections applied'
_diffrn_reflns_theta_full 26.39
_diffrn_reflns_theta_max 26.39
_diffrn_reflns_theta_min 2.23
_exptl_absorpt_coefficient_mu 0.099
_exptl_absorpt_correction_T_max 0.980
_exptl_absorpt_correction_T_min 0.980
_exptl_absorpt_correction_type multi-scan
_exptl_crystal_colour 'pale yellow'
_exptl_crystal_density_diffrn 1.196
_exptl_crystal_density_method 'not measured'
_exptl_crystal_description needle
_exptl_crystal_F_000 412
_exptl_crystal_size_max 0.2
_exptl_crystal_size_mid 0.2
_exptl_crystal_size_min 0.2
_refine_diff_density_max 0.90
_refine_diff_density_min -0.332
_refine_diff_density_rms 0.135
_refine_ls_extinction_coef 0
_refine_ls_extinction_expression Fc^*^=kFc[1+0.001xFc^2^\l^3^/sin(2\q)]^-1/4^
_refine_ls_extinction_method SHELXL
_refine_ls_goodness_of_fit_ref 1.286
_refine_ls_hydrogen_treatment constr
_refine_ls_matrix_type full
_refine_ls_number_parameters 254
_refine_ls_number_reflns 4488
_refine_ls_number_restraints 0
_refine_ls_restrained_S_all 1.286
_refine_ls_R_factor_all 0.2002
_refine_ls_R_factor_gt 0.089
_refine_ls_shift/su_max 0.004
_refine_ls_shift/su_mean 0.001
_refine_ls_structure_factor_coef Fsqd
_refine_ls_weighting_details 'calc w=1/[\s^2^(Fo^2^)+(0.2000P)^2^+0.0000P] where P=(Fo^2^+2Fc^2^)/3'
_refine_ls_weighting_scheme calc
_refine_ls_wR_factor_gt 0.3719
_refine_ls_wR_factor_ref 0.245
_reflns_number_gt 2168
_reflns_number_total 4488
_reflns_threshold_expression >2\s(I)
_cod_data_source_file ol300260q_si_002.cif
_cod_data_source_block shelxleua-3-enson
_cod_depositor_comments
;
The following automatic conversions were performed:

'_exptl_absorpt_correction_type' value 'Multi-scan' changed to
'multi-scan' according to
/home/saulius/struct/CIF-dictionaries/cif_core.dic dictionary named
'cif_core.dic' version 2.4.1 from 2010-06-29.

Automatic conversion script
Id: cif_fix_values 1715 2011-07-08 13:25:40Z adriana 
;
_cod_database_code 1507173

loop_
_symmetry_equiv_pos_as_xyz
'x, y, z'
'-x, -y, -z'

loop_
_atom_site_label
_atom_site_type_symbol
_atom_site_fract_x
_atom_site_fract_y
_atom_site_fract_z
_atom_site_U_iso_or_equiv
_atom_site_adp_type
_atom_site_occupancy
_atom_site_symmetry_multiplicity
_atom_site_calc_flag
_atom_site_refinement_flags
F1 F 0.4732(3) 0.3943(3) 0.7977(3) 0.0855(11) Uani 1 1 d .
F2 F 0.4531(4) 0.5995(4) 0.8491(3) 0.0955(12) Uani 1 1 d .
O2 O 0.1096(5) 0.1912(4) 0.8286(4) 0.0881(13) Uani 1 1 d .
O1 O 0.1959(5) 0.2992(4) 0.6305(4) 0.0835(12) Uani 1 1 d .
N2 N 0.2405(5) 0.4565(4) 0.9252(4) 0.0681(12) Uani 1 1 d .
N1 N 0.3476(5) 0.5704(4) 0.7030(4) 0.0666(12) Uani 1 1 d .
F3 F 0.1989(7) 0.0637(4) 0.6770(4) 0.1397(19) Uani 1 1 d .
F4 F -0.0184(5) 0.1771(6) 0.7012(4) 0.143(2) Uani 1 1 d .
C1 C 0.2962(5) 0.4948(5) 0.6425(4) 0.0617(12) Uani 1 1 d .
C2 C 0.3058(6) 0.5702(5) 0.5264(5) 0.0675(14) Uani 1 1 d .
C12 C 0.0771(6) 0.2905(6) 1.0458(5) 0.0733(15) Uani 1 1 d .
C13 C 0.1017(6) 0.3736(6) 1.1154(5) 0.0762(15) Uani 1 1 d .
C9 C 0.2307(6) 0.3699(5) 0.6948(5) 0.0673(13) Uani 1 1 d .
C11 C 0.1656(5) 0.3439(5) 0.9251(5) 0.0674(14) Uani 1 1 d .
C14 C 0.1992(6) 0.4702(6) 1.0408(5) 0.0719(15) Uani 1 1 d .
C3 C 0.3632(6) 0.6911(6) 0.5176(5) 0.0755(15) Uani 1 1 d .
C4 C 0.3923(6) 0.6897(5) 0.6273(5) 0.0690(14) Uani 1 1 d .
C10 C 0.1733(6) 0.3023(5) 0.8217(5) 0.0684(14) Uani 1 1 d .
C6 C 0.2473(8) 0.5294(7) 0.4412(5) 0.0887(18) Uani 1 1 d .
H6A H 0.2143 0.4381 0.4705 0.133 Uiso 1 1 calc R
H6B H 0.3227 0.5361 0.3644 0.133 Uiso 1 1 calc R
H6C H 0.1669 0.5877 0.4335 0.133 Uiso 1 1 calc R
C5 C 0.4579(8) 0.8020(6) 0.6531(7) 0.098(2) Uani 1 1 d .
H5A H 0.4662 0.7764 0.7315 0.147 Uiso 1 1 calc R
H5B H 0.3967 0.8808 0.6498 0.147 Uiso 1 1 calc R
H5C H 0.5532 0.821 0.5944 0.147 Uiso 1 1 calc R
C16 C -0.0187(8) 0.1692(7) 1.0859(6) 0.098(2) Uani 1 1 d .
H16A H -0.0127 0.1324 1.0177 0.147 Uiso 1 1 calc R
H16B H -0.1181 0.1951 1.1244 0.147 Uiso 1 1 calc R
H16C H 0.0132 0.1027 1.1414 0.147 Uiso 1 1 calc R
C17 C 0.0379(8) 0.3523(8) 1.2487(6) 0.100(2) Uani 1 1 d .
H17A H -0.0591 0.315 1.2748 0.12 Uiso 1 1 calc R
H17B H 0.0286 0.4383 1.2735 0.12 Uiso 1 1 calc R
C7 C 0.3939(8) 0.8103(6) 0.4139(6) 0.0929(19) Uani 1 1 d .
H7A H 0.4821 0.8542 0.4067 0.111 Uiso 1 1 calc R
H7B H 0.4106 0.7786 0.3402 0.111 Uiso 1 1 calc R
C15 C 0.2551(8) 0.5798(7) 1.0808(7) 0.098(2) Uani 1 1 d .
H15A H 0.323 0.6346 1.0125 0.147 Uiso 1 1 calc R
H15B H 0.3033 0.5397 1.137 0.147 Uiso 1 1 calc R
H15C H 0.1745 0.6347 1.1182 0.147 Uiso 1 1 calc R
C18 C 0.1340(9) 0.2557(9) 1.3095(7) 0.115(3) Uani 1 1 d .
H18A H 0.0913 0.2457 1.395 0.172 Uiso 1 1 calc R
H18B H 0.2303 0.2921 1.2835 0.172 Uiso 1 1 calc R
H18C H 0.14 0.1693 1.2876 0.172 Uiso 1 1 calc R
B1 B 0.3843(7) 0.5090(7) 0.8196(6) 0.0737(17) Uani 1 1 d .
C8 C 0.2704(9) 0.9101(7) 0.4304(8) 0.110(2) Uani 1 1 d .
H8A H 0.2942 0.9845 0.3635 0.165 Uiso 1 1 calc R
H8B H 0.254 0.9423 0.5029 0.165 Uiso 1 1 calc R
H8C H 0.1835 0.8677 0.4352 0.165 Uiso 1 1 calc R
B2 B 0.1141(11) 0.1794(8) 0.7089(7) 0.097(2) Uani 1 1 d .

loop_
_atom_site_aniso_label
_atom_site_aniso_U_11
_atom_site_aniso_U_22
_atom_site_aniso_U_33
_atom_site_aniso_U_23
_atom_site_aniso_U_13
_atom_site_aniso_U_12
F1 0.0701(19) 0.090(2) 0.093(2) -0.0076(18) -0.0318(17) 0.0090(16)
F2 0.105(3) 0.096(2) 0.098(3) -0.009(2) -0.048(2) -0.030(2)
O2 0.116(3) 0.070(2) 0.081(3) -0.005(2) -0.035(2) -0.034(2)
O1 0.111(3) 0.068(2) 0.076(2) -0.0124(19) -0.034(2) -0.017(2)
N2 0.069(3) 0.064(3) 0.079(3) -0.015(2) -0.035(2) 0.002(2)
N1 0.065(2) 0.058(2) 0.080(3) -0.008(2) -0.031(2) -0.0059(19)
F3 0.208(5) 0.076(3) 0.124(4) -0.029(2) -0.033(3) -0.018(3)
F4 0.135(4) 0.182(5) 0.126(4) -0.004(3) -0.059(3) -0.077(4)
C1 0.065(3) 0.056(3) 0.062(3) -0.009(2) -0.020(2) -0.005(2)
C2 0.069(3) 0.062(3) 0.065(3) -0.008(2) -0.015(2) -0.009(2)
C12 0.069(3) 0.076(3) 0.067(3) 0.002(3) -0.020(3) -0.002(3)
C13 0.075(3) 0.086(4) 0.063(3) -0.006(3) -0.025(3) 0.007(3)
C9 0.077(3) 0.061(3) 0.071(3) -0.018(3) -0.030(3) -0.002(2)
C11 0.065(3) 0.064(3) 0.072(3) -0.007(3) -0.026(3) 0.000(2)
C14 0.073(3) 0.081(4) 0.072(4) -0.020(3) -0.038(3) 0.014(3)
C3 0.071(3) 0.069(3) 0.080(4) -0.009(3) -0.020(3) 0.000(3)
C4 0.066(3) 0.064(3) 0.074(3) -0.009(3) -0.021(3) -0.003(2)
C10 0.072(3) 0.054(3) 0.079(4) -0.006(3) -0.028(3) -0.007(2)
C6 0.108(5) 0.091(4) 0.068(4) -0.010(3) -0.032(3) -0.012(3)
C5 0.107(5) 0.070(4) 0.126(6) -0.003(4) -0.055(4) -0.020(3)
C16 0.103(5) 0.096(5) 0.084(4) 0.002(4) -0.025(4) -0.026(4)
C17 0.103(5) 0.119(5) 0.074(4) -0.024(4) -0.028(3) 0.027(4)
C7 0.117(5) 0.072(4) 0.082(4) 0.005(3) -0.033(4) -0.013(3)
C15 0.117(5) 0.098(5) 0.098(5) -0.038(4) -0.048(4) -0.001(4)
C18 0.131(6) 0.130(6) 0.091(5) -0.021(4) -0.053(4) 0.021(5)
B1 0.072(4) 0.074(4) 0.080(4) -0.009(3) -0.034(3) -0.007(3)
C8 0.126(6) 0.090(5) 0.120(6) -0.003(4) -0.061(5) 0.012(4)
B2 0.133(7) 0.072(5) 0.090(5) -0.010(4) -0.037(5) -0.033(5)

loop_
_atom_type_symbol
_atom_type_description
_atom_type_scat_dispersion_real
_atom_type_scat_dispersion_imag
_atom_type_scat_source
H H 0 0 'International Tables Vol C Tables 4.2.6.8 and 6.1.1.4'
C C 0.0033 0.0016 'International Tables Vol C Tables 4.2.6.8 and 6.1.1.4'
N N 0.0061 0.0033 'International Tables Vol C Tables 4.2.6.8 and 6.1.1.4'
F F 0.0171 0.0103 'International Tables Vol C Tables 4.2.6.8 and 6.1.1.4'
B B 0.0013 0.0007 'International Tables Vol C Tables 4.2.6.8 and 6.1.1.4'
O O 0.0106 0.006 'International Tables Vol C Tables 4.2.6.8 and 6.1.1.4'

loop_
_geom_angle_atom_site_label_1
_geom_angle_atom_site_label_2
_geom_angle_atom_site_label_3
_geom_angle
C10 O2 B2 109.7(5)
C9 O1 B2 109.7(5)
C14 N2 C11 106.1(5)
C14 N2 B1 127.8(5)
C11 N2 B1 121.8(4)
C4 N1 C1 106.8(4)
C4 N1 B1 127.7(5)
C1 N1 B1 123.4(4)
N1 C1 C9 123.6(5)
N1 C1 C2 110.2(4)
C9 C1 C2 125.9(5)
C3 C2 C1 105.8(5)
C3 C2 C6 127.8(5)
C1 C2 C6 125.9(5)
C13 C12 C11 105.4(5)
C13 C12 C16 128.6(6)
C11 C12 C16 126.0(6)
C14 C13 C12 108.1(5)
C14 C13 C17 127.2(6)
C12 C13 C17 124.6(6)
O1 C9 C1 120.4(5)
O1 C9 C10 108.6(5)
C1 C9 C10 130.6(5)
C10 C11 N2 123.3(5)
C10 C11 C12 128.0(5)
N2 C11 C12 108.6(5)
N2 C14 C13 111.7(5)
N2 C14 C15 123.4(6)
C13 C14 C15 124.9(6)
C2 C3 C4 108.4(5)
C2 C3 C7 128.0(6)
C4 C3 C7 123.6(5)
N1 C4 C3 108.7(5)
N1 C4 C5 125.9(5)
C3 C4 C5 125.4(5)
O2 C10 C11 120.0(5)
O2 C10 C9 108.6(5)
C11 C10 C9 131.0(5)
C2 C6 H6A 109.5
C2 C6 H6B 109.5
H6A C6 H6B 109.5
C2 C6 H6C 109.5
H6A C6 H6C 109.5
H6B C6 H6C 109.5
C4 C5 H5A 109.5
C4 C5 H5B 109.5
H5A C5 H5B 109.5
C4 C5 H5C 109.5
H5A C5 H5C 109.5
H5B C5 H5C 109.5
C12 C16 H16A 109.5
C12 C16 H16B 109.5
H16A C16 H16B 109.5
C12 C16 H16C 109.5
H16A C16 H16C 109.5
H16B C16 H16C 109.5
C13 C17 C18 111.5(5)
C13 C17 H17A 109.3
C18 C17 H17A 109.3
C13 C17 H17B 109.3
C18 C17 H17B 109.3
H17A C17 H17B 108
C8 C7 C3 111.9(6)
C8 C7 H7A 109.2
C3 C7 H7A 109.2
C8 C7 H7B 109.2
C3 C7 H7B 109.2
H7A C7 H7B 107.9
C14 C15 H15A 109.5
C14 C15 H15B 109.5
H15A C15 H15B 109.5
C14 C15 H15C 109.5
H15A C15 H15C 109.5
H15B C15 H15C 109.5
C17 C18 H18A 109.5
C17 C18 H18B 109.5
H18A C18 H18B 109.5
C17 C18 H18C 109.5
H18A C18 H18C 109.5
H18B C18 H18C 109.5
F2 B1 F1 110.9(5)
F2 B1 N1 111.0(5)
F1 B1 N1 107.3(5)
F2 B1 N2 111.5(5)
F1 B1 N2 106.0(5)
N1 B1 N2 109.9(4)
C7 C8 H8A 109.5
C7 C8 H8B 109.5
H8A C8 H8B 109.5
C7 C8 H8C 109.5
H8A C8 H8C 109.5
H8B C8 H8C 109.5
F4 B2 F3 112.0(6)
F4 B2 O2 112.6(7)
F3 B2 O2 109.0(7)
F4 B2 O1 111.7(7)
F3 B2 O1 107.7(6)
O2 B2 O1 103.4(5)

loop_
_geom_bond_atom_site_label_1
_geom_bond_atom_site_label_2
_geom_bond_distance
F1 B1 1.407(7)
F2 B1 1.352(7)
O2 C10 1.306(6)
O2 B2 1.465(9)
O1 C9 1.302(6)
O1 B2 1.474(9)
N2 C14 1.352(7)
N2 C11 1.407(7)
N2 B1 1.577(8)
N1 C4 1.357(7)
N1 C1 1.390(6)
N1 B1 1.566(8)
F3 B2 1.421(10)
F4 B2 1.329(10)
C1 C9 1.391(7)
C1 C2 1.428(7)
C2 C3 1.360(8)
C2 C6 1.478(8)
C12 C13 1.398(8)
C12 C11 1.432(8)
C12 C16 1.501(9)
C13 C14 1.369(9)
C13 C17 1.492(8)
C9 C10 1.474(8)
C11 C10 1.380(8)
C14 C15 1.510(8)
C3 C4 1.447(8)
C3 C7 1.514(8)
C4 C5 1.488(8)
C6 H6A 0.96
C6 H6B 0.96
C6 H6C 0.96
C5 H5A 0.96
C5 H5B 0.96
C5 H5C 0.96
C16 H16A 0.96
C16 H16B 0.96
C16 H16C 0.96
C17 C18 1.547(9)
C17 H17A 0.97
C17 H17B 0.97
C7 C8 1.494(9)
C7 H7A 0.97
C7 H7B 0.97
C15 H15A 0.96
C15 H15B 0.96
C15 H15C 0.96
C18 H18A 0.96
C18 H18B 0.96
C18 H18C 0.96
C8 H8A 0.96
C8 H8B 0.96
C8 H8C 0.96

loop_
_geom_torsion_atom_site_label_1
_geom_torsion_atom_site_label_2
_geom_torsion_atom_site_label_3
_geom_torsion_atom_site_label_4
_geom_torsion
C4 N1 C1 C9 -174.9(5)
B1 N1 C1 C9 20.2(8)
C4 N1 C1 C2 -1.5(6)
B1 N1 C1 C2 -166.3(5)
N1 C1 C2 C3 0.1(6)
C9 C1 C2 C3 173.4(5)
N1 C1 C2 C6 -173.0(5)
C9 C1 C2 C6 0.3(9)
C11 C12 C13 C14 -0.2(6)
C16 C12 C13 C14 179.0(6)
C11 C12 C13 C17 -176.7(5)
C16 C12 C13 C17 2.5(9)
B2 O1 C9 C1 -173.8(6)
B2 O1 C9 C10 -0.4(7)
N1 C1 C9 O1 -174.3(5)
C2 C1 C9 O1 13.2(8)
N1 C1 C9 C10 14.0(9)
C2 C1 C9 C10 -158.5(6)
C14 N2 C11 C10 176.2(5)
B1 N2 C11 C10 -25.3(7)
C14 N2 C11 C12 0.1(5)
B1 N2 C11 C12 158.5(5)
C13 C12 C11 C10 -175.8(5)
C16 C12 C11 C10 5.0(9)
C13 C12 C11 N2 0.1(6)
C16 C12 C11 N2 -179.1(5)
C11 N2 C14 C13 -0.2(6)
B1 N2 C14 C13 -157.0(5)
C11 N2 C14 C15 179.9(5)
B1 N2 C14 C15 23.1(8)
C12 C13 C14 N2 0.3(6)
C17 C13 C14 N2 176.7(5)
C12 C13 C14 C15 -179.8(5)
C17 C13 C14 C15 -3.4(9)
C1 C2 C3 C4 1.2(6)
C6 C2 C3 C4 174.2(6)
C1 C2 C3 C7 -178.7(6)
C6 C2 C3 C7 -5.8(10)
C1 N1 C4 C3 2.2(6)
B1 N1 C4 C3 166.2(5)
C1 N1 C4 C5 -178.9(5)
B1 N1 C4 C5 -14.9(9)
C2 C3 C4 N1 -2.2(6)
C7 C3 C4 N1 177.8(5)
C2 C3 C4 C5 178.9(5)
C7 C3 C4 C5 -1.2(9)
B2 O2 C10 C11 171.5(6)
B2 O2 C10 C9 -2.4(7)
N2 C11 C10 O2 174.9(5)
C12 C11 C10 O2 -9.7(8)
N2 C11 C10 C9 -12.7(9)
C12 C11 C10 C9 162.7(5)
O1 C9 C10 O2 1.8(6)
C1 C9 C10 O2 174.3(5)
O1 C9 C10 C11 -171.2(5)
C1 C9 C10 C11 1.3(10)
C14 C13 C17 C18 -89.3(8)
C12 C13 C17 C18 86.6(8)
C2 C3 C7 C8 94.5(8)
C4 C3 C7 C8 -85.4(8)
C4 N1 B1 F2 8.9(8)
C1 N1 B1 F2 170.4(4)
C4 N1 B1 F1 -112.5(6)
C1 N1 B1 F1 49.1(7)
C4 N1 B1 N2 132.7(5)
C1 N1 B1 N2 -65.7(7)
C14 N2 B1 F2 -14.2(8)
C11 N2 B1 F2 -167.7(4)
C14 N2 B1 F1 106.5(6)
C11 N2 B1 F1 -47.0(6)
C14 N2 B1 N1 -137.8(5)
C11 N2 B1 N1 68.7(6)
C10 O2 B2 F4 -118.6(6)
C10 O2 B2 F3 116.5(6)
C10 O2 B2 O1 2.1(8)
C9 O1 B2 F4 120.4(6)
C9 O1 B2 F3 -116.2(6)
C9 O1 B2 O2 -0.9(8)
